data_2109091
loop_
_publ_author_name
'Scheepers, Matthew Clarke'
'Lemmerer, Andreas'

_publ_section_title
;
 Design of a series of cocrystals featuring isoniazid modified with
 diacetone alcohol
;
_journal_coeditor_code AW5075
_journal_issue 6
_journal_name_full 'Acta Crystallographica Section B'
_journal_page_first
;
;
_journal_paper_doi 10.1107/S2052520622009532
_journal_volume 78
_journal_year 2022
_chemical_formula_moiety 'C12  H17  N3 O2, C7 H4 N1 O4  Cl1'
_chemical_formula_sum 'C19 H21 Cl N4 O6'
_chemical_formula_weight 436.85
_space_group_IT_number 2
_space_group_name_Hall '-P 1'
_space_group_name_H-M_alt 'P -1'
_symmetry_cell_setting triclinic
_symmetry_Int_Tables_number 2
_symmetry_space_group_name_Hall '-P 1'
_symmetry_space_group_name_H-M 'P -1'
_atom_sites_solution_hydrogens mixed
_atom_sites_solution_primary dual
_atom_sites_solution_secondary dual
_audit_conform_dict_location ftp://ftp.iucr.org/pub/cif_core.dic
_audit_conform_dict_name cif_core.dic
_audit_conform_dict_version 2.4.5
_audit_creation_date 2021-11-17T09:57:48-00:00
_audit_creation_method 'WinGX routine CIF_UPDATE'
_cell_angle_alpha 103.2150(10)
_cell_angle_beta 97.7970(10)
_cell_angle_gamma 93.4970(10)
_cell_formula_units_Z 2
_cell_length_a 7.03810(10)
_cell_length_b 12.2643(2)
_cell_length_c 12.4636(2)
_cell_measurement_reflns_used 9933
_cell_measurement_temperature 173(2)
_cell_measurement_theta_max 25.21
_cell_measurement_theta_min 2.69
_cell_measurement_wavelength 0.71073
_cell_volume 1032.92(3)
_computing_molecular_graphics 'Ortep for Windows (Farrugia, 2012)'
_computing_publication_material 'WinGX publication routines (Farrugia, 2012)'
_computing_structure_refinement 'SHELXL-2018/3 (Sheldrick, 2018)'
_computing_structure_solution 'SHELXT-2018/2 (Sheldrick, 2015)'
_diffrn_ambient_temperature 173(2)
_diffrn_measured_fraction_theta_full 1
_diffrn_measured_fraction_theta_max 0.996
_diffrn_measurement_device_type 'Bruker APEX-II CCD'
_diffrn_measurement_method '\f and \w scans'
_diffrn_radiation_probe x-ray
_diffrn_radiation_type MoK\a
_diffrn_radiation_wavelength 0.71073
_diffrn_reflns_av_R_equivalents 0.0391
_diffrn_reflns_av_unetI/netI 0.0396
_diffrn_reflns_Laue_measured_fraction_full 1
_diffrn_reflns_Laue_measured_fraction_max 0.996
_diffrn_reflns_limit_h_max 10
_diffrn_reflns_limit_h_min -10
_diffrn_reflns_limit_k_max 18
_diffrn_reflns_limit_k_min -18
_diffrn_reflns_limit_l_max 18
_diffrn_reflns_limit_l_min -18
_diffrn_reflns_number 49833
_diffrn_reflns_point_group_measured_fraction_full 1
_diffrn_reflns_point_group_measured_fraction_max 0.996
_diffrn_reflns_theta_full 25.242
_diffrn_reflns_theta_max 32.347
_diffrn_reflns_theta_min 1.699
_diffrn_standards_number 0
_exptl_absorpt_coefficient_mu 0.229
_exptl_absorpt_correction_type none
_exptl_crystal_colour colourless
_exptl_crystal_density_diffrn 1.405
_exptl_crystal_density_method 'not measured'
_exptl_crystal_description Block
_exptl_crystal_F_000 456
_exptl_crystal_size_max 0.516
_exptl_crystal_size_mid 0.248
_exptl_crystal_size_min 0.214
_refine_diff_density_max 0.417
_refine_diff_density_min -0.353
_refine_diff_density_rms 0.052
_refine_ls_extinction_method none
_refine_ls_goodness_of_fit_ref 1.056
_refine_ls_hydrogen_treatment mixed
_refine_ls_matrix_type full
_refine_ls_number_constraints 0
_refine_ls_number_parameters 286
_refine_ls_number_reflns 7362
_refine_ls_number_restraints 0
_refine_ls_restrained_S_all 1.056
_refine_ls_R_factor_all 0.0752
_refine_ls_R_factor_gt 0.0438
_refine_ls_shift/su_max 0.001
_refine_ls_shift/su_mean 0
_refine_ls_structure_factor_coef Fsqd
_refine_ls_weighting_details 'w=1/[\s^2^(Fo^2^)+(0.0518P)^2^+0.1163P] where P=(Fo^2^+2Fc^2^)/3'
_refine_ls_weighting_scheme calc
_refine_ls_wR_factor_gt 0.1047
_refine_ls_wR_factor_ref 0.1167
_reflns_Friedel_coverage 0
_reflns_number_gt 4908
_reflns_number_total 7362
_reflns_threshold_expression 'I > 2\s(I)'
_cod_data_source_file aw5075sup1.cif
_cod_data_source_block iz4h4m2p2c4n
_cod_database_code 2109091
_shelx_estimated_absorpt_t_min 0.891
_shelx_estimated_absorpt_t_max 0.953

loop_
_symmetry_equiv_pos_as_xyz
'x, y, z'
'-x, -y, -z'

loop_
_atom_site_label
_atom_site_type_symbol
_atom_site_fract_x
_atom_site_fract_y
_atom_site_fract_z
_atom_site_U_iso_or_equiv
_atom_site_adp_type
_atom_site_occupancy
_atom_site_site_symmetry_order
_atom_site_calc_flag
_atom_site_refinement_flags_posn
_atom_site_refinement_flags_adp
_atom_site_refinement_flags_occupancy
_atom_site_disorder_assembly
_atom_site_disorder_group
C1 C 1.03126(19) 0.37903(11) 0.37027(11) 0.0300(3) Uani 1 1 d . . . . .
H1 H 1.107444 0.322189 0.387511 0.036 Uiso 1 1 calc R U . . .
C2 C 1.10327(18) 0.45202(10) 0.31219(10) 0.0274(3) Uani 1 1 d . . . . .
H2 H 1.227246 0.445601 0.290577 0.033 Uiso 1 1 calc R U . . .
C3 C 0.99150(16) 0.53473(9) 0.28602(9) 0.0221(2) Uani 1 1 d . . . . .
C4 C 0.81231(17) 0.54285(10) 0.32108(9) 0.0243(2) Uani 1 1 d . . . . .
H4 H 0.733295 0.59914 0.305471 0.029 Uiso 1 1 calc R U . . .
C5 C 0.75182(17) 0.46681(10) 0.37936(10) 0.0260(2) Uani 1 1 d . . . . .
H5 H 0.629738 0.472445 0.40361 0.031 Uiso 1 1 calc R U . . .
C6 C 1.07473(17) 0.61287(10) 0.22319(9) 0.0242(2) Uani 1 1 d . . . . .
C7 C 0.89322(18) 0.75741(11) 0.03021(11) 0.0323(3) Uani 1 1 d . . . . .
C8 C 0.9548(2) 0.85086(15) -0.02108(17) 0.0562(5) Uani 1 1 d . . . . .
H8A H 1.068284 0.895851 0.026304 0.084 Uiso 1 1 calc R U . . .
H8B H 0.849578 0.898848 -0.027719 0.084 Uiso 1 1 calc R U . . .
H8C H 0.986674 0.818816 -0.095252 0.084 Uiso 1 1 calc R U . . .
C9 C 0.71353(18) 0.68304(10) -0.02818(10) 0.0278(3) Uani 1 1 d . . . . .
H9A H 0.738997 0.603964 -0.031245 0.033 Uiso 1 1 calc R U . . .
H9B H 0.689112 0.69101 -0.106 0.033 Uiso 1 1 calc R U . . .
C10 C 0.52834(17) 0.70466(10) 0.02324(10) 0.0261(2) Uani 1 1 d . . . . .
C11 C 0.3583(2) 0.63429(12) -0.05535(11) 0.0361(3) Uani 1 1 d . . . . .
H11A H 0.386624 0.555551 -0.074828 0.054 Uiso 1 1 calc R U . . .
H11B H 0.335257 0.662082 -0.123259 0.054 Uiso 1 1 calc R U . . .
H11C H 0.243427 0.639809 -0.018681 0.054 Uiso 1 1 calc R U . . .
C12 C 0.4944(2) 0.82883(11) 0.04973(11) 0.0352(3) Uani 1 1 d . . . . .
H12A H 0.379029 0.839181 0.085582 0.053 Uiso 1 1 calc R U . . .
H12B H 0.476347 0.854608 -0.019499 0.053 Uiso 1 1 calc R U . . .
H12C H 0.606045 0.872579 0.100137 0.053 Uiso 1 1 calc R U . . .
C13 C 0.52507(16) 0.15155(9) 0.59221(9) 0.0214(2) Uani 1 1 d . . . . .
C14 C 0.33681(17) 0.11071(10) 0.59639(10) 0.0247(2) Uani 1 1 d . . . . .
C15 C 0.30182(19) 0.02325(10) 0.64708(10) 0.0291(3) Uani 1 1 d . . . . .
H15 H 0.173736 -0.003826 0.650071 0.035 Uiso 1 1 calc R U . . .
C16 C 0.4562(2) -0.02327(10) 0.69279(10) 0.0291(3) Uani 1 1 d . . . . .
C17 C 0.6448(2) 0.01397(11) 0.69107(10) 0.0307(3) Uani 1 1 d . . . . .
H17 H 0.74916 -0.019682 0.723169 0.037 Uiso 1 1 calc R U . . .
C18 C 0.67693(18) 0.10197(10) 0.64105(10) 0.0258(2) Uani 1 1 d . . . . .
H18 H 0.805669 0.129344 0.639906 0.031 Uiso 1 1 calc R U . . .
C19 C 0.57215(16) 0.24531(9) 0.53680(10) 0.0229(2) Uani 1 1 d . . . . .
N1 N 0.85735(15) 0.38605(8) 0.40294(8) 0.0267(2) Uani 1 1 d . . . . .
N2 N 0.94383(16) 0.66115(9) 0.16497(9) 0.0284(2) Uani 1 1 d . . . . .
N3 N 1.00631(15) 0.74647(9) 0.11621(10) 0.0339(3) Uani 1 1 d . . . . .
N4 N 0.4174(2) -0.11651(10) 0.74559(9) 0.0423(3) Uani 1 1 d . . . . .
O1 O 1.24980(12) 0.62644(8) 0.22519(8) 0.0334(2) Uani 1 1 d . . . . .
O2 O 0.55739(14) 0.66816(9) 0.12589(8) 0.0353(2) Uani 1 1 d . . . . .
O3 O 0.74190(12) 0.23927(7) 0.50456(8) 0.0301(2) Uani 1 1 d . . . . .
O4 O 0.46521(13) 0.31639(8) 0.52352(9) 0.0374(2) Uani 1 1 d . . . . .
O5 O 0.5497(2) -0.17307(10) 0.76468(11) 0.0630(3) Uani 1 1 d . . . . .
O6 O 0.25526(19) -0.13293(10) 0.76753(10) 0.0582(3) Uani 1 1 d . . . . .
Cl1 Cl 0.13536(4) 0.16095(3) 0.53595(3) 0.03766(10) Uani 1 1 d . . . . .
H2A H 0.819(2) 0.6508(13) 0.1620(13) 0.042(4) Uiso 1 1 d . . . . .
H2B H 0.459(3) 0.6614(15) 0.1488(15) 0.056(5) Uiso 1 1 d . . . . .
H3A H 0.774(3) 0.2990(19) 0.4693(18) 0.086(7) Uiso 1 1 d . . . . .

loop_
_atom_site_aniso_label
_atom_site_aniso_U_11
_atom_site_aniso_U_22
_atom_site_aniso_U_33
_atom_site_aniso_U_23
_atom_site_aniso_U_13
_atom_site_aniso_U_12
C1 0.0298(7) 0.0309(6) 0.0340(7) 0.0151(5) 0.0085(5) 0.0049(5)
C2 0.0229(6) 0.0334(6) 0.0300(6) 0.0134(5) 0.0084(5) 0.0030(5)
C3 0.0223(6) 0.0249(5) 0.0194(5) 0.0075(4) 0.0026(4) -0.0033(4)
C4 0.0239(6) 0.0262(6) 0.0248(6) 0.0092(5) 0.0057(4) 0.0016(4)
C5 0.0233(6) 0.0299(6) 0.0272(6) 0.0103(5) 0.0077(5) -0.0010(5)
C6 0.0237(6) 0.0276(6) 0.0230(6) 0.0104(5) 0.0039(4) -0.0027(4)
C7 0.0262(6) 0.0373(7) 0.0429(7) 0.0248(6) 0.0117(5) 0.0054(5)
C8 0.0355(8) 0.0645(10) 0.0878(13) 0.0603(10) 0.0065(8) -0.0005(7)
C9 0.0310(6) 0.0315(6) 0.0256(6) 0.0130(5) 0.0093(5) 0.0064(5)
C10 0.0262(6) 0.0315(6) 0.0224(6) 0.0103(5) 0.0034(5) 0.0023(5)
C11 0.0328(7) 0.0371(7) 0.0359(7) 0.0087(6) -0.0010(6) -0.0016(6)
C12 0.0357(7) 0.0331(7) 0.0342(7) 0.0022(6) 0.0045(6) 0.0070(6)
C13 0.0209(5) 0.0225(5) 0.0227(5) 0.0072(4) 0.0072(4) 0.0015(4)
C14 0.0225(6) 0.0252(6) 0.0266(6) 0.0058(5) 0.0058(5) 0.0013(4)
C15 0.0292(6) 0.0301(6) 0.0280(6) 0.0060(5) 0.0102(5) -0.0061(5)
C16 0.0434(8) 0.0258(6) 0.0197(6) 0.0091(5) 0.0077(5) -0.0036(5)
C17 0.0354(7) 0.0330(6) 0.0268(6) 0.0136(5) 0.0033(5) 0.0050(5)
C18 0.0233(6) 0.0285(6) 0.0285(6) 0.0115(5) 0.0058(5) 0.0029(5)
C19 0.0199(5) 0.0233(5) 0.0277(6) 0.0092(4) 0.0059(4) 0.0019(4)
N1 0.0281(5) 0.0270(5) 0.0278(5) 0.0115(4) 0.0073(4) -0.0015(4)
N2 0.0215(5) 0.0350(6) 0.0345(6) 0.0211(5) 0.0048(4) -0.0024(4)
N3 0.0271(6) 0.0343(6) 0.0487(7) 0.0268(5) 0.0079(5) -0.0002(4)
N4 0.0633(9) 0.0373(6) 0.0278(6) 0.0156(5) 0.0045(6) -0.0092(6)
O1 0.0210(4) 0.0453(5) 0.0402(5) 0.0235(4) 0.0066(4) -0.0018(4)
O2 0.0230(5) 0.0607(6) 0.0311(5) 0.0258(4) 0.0086(4) 0.0055(4)
O3 0.0232(4) 0.0319(5) 0.0450(5) 0.0217(4) 0.0161(4) 0.0060(3)
O4 0.0278(5) 0.0348(5) 0.0601(6) 0.0261(5) 0.0142(4) 0.0112(4)
O5 0.0804(9) 0.0552(7) 0.0655(8) 0.0436(6) 0.0045(7) 0.0056(6)
O6 0.0726(9) 0.0572(7) 0.0521(7) 0.0279(6) 0.0200(6) -0.0177(6)
Cl1 0.01885(15) 0.03771(18) 0.0594(2) 0.01860(16) 0.00464(14) 0.00232(12)

loop_
_atom_type_symbol
_atom_type_description
_atom_type_scat_dispersion_real
_atom_type_scat_dispersion_imag
_atom_type_scat_source
C C 0.0033 0.0016 'International Tables Vol C Tables 4.2.6.8 and 6.1.1.4'
H H 0 0 'International Tables Vol C Tables 4.2.6.8 and 6.1.1.4'
N N 0.0061 0.0033 'International Tables Vol C Tables 4.2.6.8 and 6.1.1.4'
O O 0.0106 0.006 'International Tables Vol C Tables 4.2.6.8 and 6.1.1.4'
Cl Cl 0.1484 0.1585 'International Tables Vol C Tables 4.2.6.8 and 6.1.1.4'

loop_
_geom_angle_atom_site_label_1
_geom_angle_atom_site_label_2
_geom_angle_atom_site_label_3
_geom_angle
_geom_angle_site_symmetry_1
_geom_angle_site_symmetry_3
_geom_angle_publ_flag
N1 C1 C2 122.16(11) . . ?
C1 C2 C3 119.07(11) . . ?
C2 C3 C4 118.74(10) . . ?
C2 C3 C6 117.62(10) . . ?
C4 C3 C6 123.62(10) . . ?
C5 C4 C3 118.41(11) . . ?
N1 C5 C4 122.99(11) . . ?
O1 C6 N2 124.72(11) . . ?
O1 C6 C3 120.36(11) . . ?
N2 C6 C3 114.90(10) . . ?
N3 C7 C8 115.82(12) . . ?
N3 C7 C9 127.13(11) . . ?
C8 C7 C9 116.93(12) . . ?
C7 C9 C10 116.85(10) . . ?
O2 C10 C11 109.93(10) . . ?
O2 C10 C12 108.93(10) . . ?
C11 C10 C12 110.91(11) . . ?
O2 C10 C9 105.46(10) . . ?
C11 C10 C9 109.24(10) . . ?
C12 C10 C9 112.23(10) . . ?
C18 C13 C14 117.97(10) . . ?
C18 C13 C19 118.57(10) . . ?
C14 C13 C19 123.46(10) . . ?
C15 C14 C13 121.04(11) . . ?
C15 C14 Cl1 115.90(9) . . ?
C13 C14 Cl1 123.03(9) . . ?
C16 C15 C14 118.65(11) . . ?
C15 C16 C17 122.63(11) . . ?
C15 C16 N4 118.22(12) . . ?
C17 C16 N4 119.15(12) . . ?
C16 C17 C18 117.89(12) . . ?
C17 C18 C13 121.81(11) . . ?
O4 C19 O3 124.55(11) . . ?
O4 C19 C13 123.87(10) . . ?
O3 C19 C13 111.58(9) . . ?
C5 N1 C1 118.60(10) . . ?
C6 N2 N3 119.27(10) . . ?
C7 N3 N2 115.07(10) . . ?
O5 N4 O6 123.97(13) . . ?
O5 N4 C16 117.84(13) . . ?
O6 N4 C16 118.18(13) . . ?

loop_
_geom_bond_atom_site_label_1
_geom_bond_atom_site_label_2
_geom_bond_distance
_geom_bond_site_symmetry_2
_geom_bond_publ_flag
C1 N1 1.3429(16) . ?
C1 C2 1.3866(16) . ?
C2 C3 1.3904(16) . ?
C3 C4 1.3916(16) . ?
C3 C6 1.5080(15) . ?
C4 C5 1.3871(16) . ?
C5 N1 1.3352(16) . ?
C6 O1 1.2294(14) . ?
C6 N2 1.3444(16) . ?
C7 N3 1.2836(17) . ?
C7 C8 1.5033(18) . ?
C7 C9 1.5057(19) . ?
C9 C10 1.5398(17) . ?
C10 O2 1.4425(14) . ?
C10 C11 1.5183(18) . ?
C10 C12 1.5235(17) . ?
C13 C18 1.3981(16) . ?
C13 C14 1.3996(16) . ?
C13 C19 1.5125(15) . ?
C14 C15 1.3894(17) . ?
C14 Cl1 1.7281(12) . ?
C15 C16 1.3734(19) . ?
C16 C17 1.3821(18) . ?
C16 N4 1.4729(16) . ?
C17 C18 1.3859(17) . ?
C19 O4 1.2108(14) . ?
C19 O3 1.3121(14) . ?
N2 N3 1.4017(13) . ?
N4 O5 1.2239(18) . ?
N4 O6 1.2249(17) . ?

loop_
_geom_hbond_atom_site_label_D
_geom_hbond_atom_site_label_H
_geom_hbond_atom_site_label_A
_geom_hbond_distance_DH
_geom_hbond_distance_HA
_geom_hbond_distance_DA
_geom_hbond_angle_DHA
_geom_hbond_site_symmetry_A
_geom_hbond_publ_flag
N2 H2A O2 0.874(17) 1.873(17) 2.7074(14) 159.2(15) . yes
O2 H2B O1 0.792(19) 1.935(19) 2.7133(12) 167.3(19) 1_455 yes
O3 H3A N1 0.97(2) 1.62(2) 2.5784(12) 170(2) . yes

loop_
_geom_torsion_atom_site_label_1
_geom_torsion_atom_site_label_2
_geom_torsion_atom_site_label_3
_geom_torsion_atom_site_label_4
_geom_torsion
_geom_torsion_site_symmetry_1
_geom_torsion_site_symmetry_2
_geom_torsion_site_symmetry_3
_geom_torsion_site_symmetry_4
_geom_torsion_publ_flag
N1 C1 C2 C3 -0.52(19) . . . . ?
C1 C2 C3 C4 1.28(18) . . . . ?
C1 C2 C3 C6 179.77(11) . . . . ?
C2 C3 C4 C5 -0.91(17) . . . . ?
C6 C3 C4 C5 -179.32(11) . . . . ?
C3 C4 C5 N1 -0.25(18) . . . . ?
C2 C3 C6 O1 -21.78(17) . . . . ?
C4 C3 C6 O1 156.64(12) . . . . ?
C2 C3 C6 N2 156.41(11) . . . . ?
C4 C3 C6 N2 -25.17(16) . . . . ?
N3 C7 C9 C10 81.65(17) . . . . ?
C8 C7 C9 C10 -102.32(14) . . . . ?
C7 C9 C10 O2 -70.15(13) . . . . ?
C7 C9 C10 C11 171.75(11) . . . . ?
C7 C9 C10 C12 48.32(14) . . . . ?
C18 C13 C14 C15 -0.27(17) . . . . ?
C19 C13 C14 C15 179.09(11) . . . . ?
C18 C13 C14 Cl1 -177.98(9) . . . . ?
C19 C13 C14 Cl1 1.38(16) . . . . ?
C13 C14 C15 C16 -0.38(18) . . . . ?
Cl1 C14 C15 C16 177.48(9) . . . . ?
C14 C15 C16 C17 0.48(19) . . . . ?
C14 C15 C16 N4 -179.55(11) . . . . ?
C15 C16 C17 C18 0.10(19) . . . . ?
N4 C16 C17 C18 -179.87(11) . . . . ?
C16 C17 C18 C13 -0.80(18) . . . . ?
C14 C13 C18 C17 0.88(17) . . . . ?
C19 C13 C18 C17 -178.51(11) . . . . ?
C18 C13 C19 O4 -155.92(12) . . . . ?
C14 C13 C19 O4 24.72(18) . . . . ?
C18 C13 C19 O3 24.50(15) . . . . ?
C14 C13 C19 O3 -154.86(11) . . . . ?
C4 C5 N1 C1 1.02(18) . . . . ?
C2 C1 N1 C5 -0.63(18) . . . . ?
O1 C6 N2 N3 -10.50(19) . . . . ?
C3 C6 N2 N3 171.40(10) . . . . ?
C8 C7 N3 N2 178.16(13) . . . . ?
C9 C7 N3 N2 -5.8(2) . . . . ?
C6 N2 N3 C7 153.87(12) . . . . ?
C15 C16 N4 O5 164.78(13) . . . . ?
C17 C16 N4 O5 -15.26(18) . . . . ?
C15 C16 N4 O6 -15.09(17) . . . . ?
C17 C16 N4 O6 164.88(12) . . . . ?

_cod_database_fobs_code 2109091
